data_4348617
loop_
_publ_author_name
'Kang, Jiajia'
'Zhang, Xiaoxin'
'Zhou, Huajun'
'Gai, Xuqiao'
'Jia, Ting'
'Xu, Liang'
'Zhang, Jianjun'
'Li, Yanqin'
'Ni, Jun'

_publ_section_title
;
 1-D &quot;Platinum Wire&quot; Stacking Structure Built of Platinum(II)
 Diimine Bis(\s-acetylide) Units with Luminescence in the NIR Region.
;
_journal_issue 20
_journal_name_full 'Inorganic chemistry'
_journal_page_first 10208
_journal_page_last 10217
_journal_paper_doi 10.1021/acs.inorgchem.6b01426
_journal_volume 55
_journal_year 2016
_chemical_formula_sum 'C32 H30 Br2 N2 O Pt S'
_chemical_formula_weight 845.55
_space_group_IT_number 2
_space_group_name_Hall '-P 1'
_space_group_name_H-M_alt 'P -1'
_symmetry_cell_setting triclinic
_symmetry_space_group_name_H-M 'P -1'
_atom_sites_solution_hydrogens geom
_atom_sites_solution_primary direct
_atom_sites_solution_secondary difmap
_audit_creation_method SHELXL-97
_cell_angle_alpha 61.360(4)
_cell_angle_beta 76.813(5)
_cell_angle_gamma 83.798(5)
_cell_formula_units_Z 2
_cell_length_a 10.6084(7)
_cell_length_b 12.8660(8)
_cell_length_c 13.3514(9)
_cell_measurement_reflns_used 3365
_cell_measurement_temperature 296(2)
_cell_measurement_theta_max 22.91
_cell_measurement_theta_min 2.43
_cell_volume 1557.17(19)
_computing_cell_refinement 'Bruker SMART'
_computing_data_collection 'Bruker SMART'
_computing_data_reduction 'Bruker SAINT'
_computing_molecular_graphics 'Bruker SHELXTL'
_computing_publication_material 'Bruker SHELXTL'
_computing_structure_refinement 'SHELXL-97 (Sheldrick, 1997)'
_computing_structure_solution 'SHELXS-97 (Sheldrick, 1990)'
_diffrn_ambient_temperature 296(2)
_diffrn_measured_fraction_theta_full 0.993
_diffrn_measured_fraction_theta_max 0.993
_diffrn_measurement_device_type 'Bruker Smart APEX II'
_diffrn_measurement_method 'phi and omega scans'
_diffrn_radiation_monochromator graphite
_diffrn_radiation_source 'fine-focus sealed tube'
_diffrn_radiation_type MoK\a
_diffrn_radiation_wavelength 0.71073
_diffrn_reflns_av_R_equivalents 0.0296
_diffrn_reflns_av_sigmaI/netI 0.0454
_diffrn_reflns_limit_h_max 12
_diffrn_reflns_limit_h_min -12
_diffrn_reflns_limit_k_max 15
_diffrn_reflns_limit_k_min -15
_diffrn_reflns_limit_l_max 15
_diffrn_reflns_limit_l_min -15
_diffrn_reflns_number 10723
_diffrn_reflns_theta_full 25.00
_diffrn_reflns_theta_max 25.00
_diffrn_reflns_theta_min 1.80
_exptl_absorpt_coefficient_mu 7.166
_exptl_absorpt_correction_T_max 0.738
_exptl_absorpt_correction_T_min 0.687
_exptl_absorpt_correction_type multi-scan
_exptl_absorpt_process_details 'SADABS (Sheldrick, 1996)'
_exptl_crystal_colour yellow
_exptl_crystal_density_diffrn 1.803
_exptl_crystal_density_method 'not measured'
_exptl_crystal_description block
_exptl_crystal_F_000 816
_exptl_crystal_size_max 0.20
_exptl_crystal_size_mid 0.15
_exptl_crystal_size_min 0.15
_refine_diff_density_max 1.502
_refine_diff_density_min -1.171
_refine_diff_density_rms 0.102
_refine_ls_extinction_method none
_refine_ls_goodness_of_fit_ref 1.017
_refine_ls_hydrogen_treatment constr
_refine_ls_matrix_type full
_refine_ls_number_parameters 366
_refine_ls_number_reflns 5449
_refine_ls_number_restraints 2
_refine_ls_restrained_S_all 1.066
_refine_ls_R_factor_all 0.0423
_refine_ls_R_factor_gt 0.0325
_refine_ls_shift/su_max 0.001
_refine_ls_shift/su_mean 0.000
_refine_ls_structure_factor_coef Fsqd
_refine_ls_weighting_details 'calc w=1/[\s^2^(Fo^2^)+(0.0392P)^2^+0.0501P] where P=(Fo^2^+2Fc^2^)/3'
_refine_ls_weighting_scheme calc
_refine_ls_wR_factor_gt 0.0730
_refine_ls_wR_factor_ref 0.0775
_reflns_number_gt 4645
_reflns_number_total 5449
_reflns_threshold_expression >2sigma(I)
_cod_data_source_file ic6b01426_si_002.cif
_cod_data_source_block a
_cod_depositor_comments
;
The following automatic conversions were performed:

data item '_exptl_absorpt_correction_type' value 'Multi-scan' was
changed to 'multi-scan' in accordance with the
/home/saulius/struct/COD-crude-data/automatic-downloads/DataCite-retrospective/ACS/depositions/lib/dictionaries/cif_core.dic
dictionary named 'cif_core.dic' version 2.4.2 last updated on
2011-04-26.

Automatic conversion script
Id: cif_fix_values 6909 2019-04-08 15:41:33Z antanas 
;
_cod_original_cell_volume 1557.17(18)
_cod_original_sg_symbol_H-M P-1
_cod_database_code 4348617

loop_
_symmetry_equiv_pos_as_xyz
'x, y, z'
'-x, -y, -z'

loop_
_atom_site_label
_atom_site_type_symbol
_atom_site_fract_x
_atom_site_fract_y
_atom_site_fract_z
_atom_site_U_iso_or_equiv
_atom_site_adp_type
_atom_site_occupancy
_atom_site_symmetry_multiplicity
_atom_site_calc_flag
_atom_site_refinement_flags
_atom_site_disorder_assembly
_atom_site_disorder_group
C2 C 0.7352(6) 0.4882(6) 1.1717(6) 0.0648(17) Uani 1 1 d . . .
H2 H 0.6782 0.4258 1.1992 0.078 Uiso 1 1 calc R . .
C3 C 0.7508(6) 0.5344(6) 1.2424(5) 0.0594(16) Uani 1 1 d . . .
Pt1 Pt 0.99943(2) 0.704518(18) 0.850814(19) 0.04394(9) Uani 1 1 d . . .
Br2 Br 1.17664(7) 0.97929(6) 1.11503(7) 0.0679(2) Uani 1 1 d . . .
C4 C 0.8374(6) 0.6262(5) 1.2008(5) 0.0556(15) Uani 1 1 d . . .
H4 H 0.8476 0.6589 1.2474 0.067 Uiso 1 1 calc R . .
N2 N 1.0622(4) 0.7950(4) 0.9232(4) 0.0455(11) Uani 1 1 d . . .
N1 N 0.8897(4) 0.6242(4) 1.0188(4) 0.0458(11) Uani 1 1 d . . .
C21 C 1.1070(6) 0.7919(5) 0.6952(6) 0.0521(15) Uani 1 1 d . . .
C10 C 1.1480(5) 0.8829(5) 0.8685(6) 0.0545(15) Uani 1 1 d . . .
H10 H 1.1856 0.9062 0.7907 0.065 Uiso 1 1 calc R . .
C23 C 1.2461(5) 0.9285(5) 0.4890(5) 0.0473(14) Uani 1 1 d . . .
C11 C 0.9263(6) 0.6097(5) 0.8001(5) 0.0535(15) Uani 1 1 d . . .
C13 C 0.8024(7) 0.4669(5) 0.7640(5) 0.0547(15) Uani 1 1 d . . .
C5 C 0.9080(5) 0.6677(4) 1.0886(5) 0.0427(12) Uani 1 1 d . . .
C9 C 1.1841(6) 0.9416(6) 0.9222(6) 0.0600(17) Uani 1 1 d . . .
H9 H 1.2436 1.0034 0.8814 0.072 Uiso 1 1 calc R . .
C8 C 1.1293(6) 0.9054(5) 1.0363(5) 0.0495(14) Uani 1 1 d . . .
C6 C 1.0044(5) 0.7620(5) 1.0364(5) 0.0428(12) Uani 1 1 d . . .
C22 C 1.1708(6) 0.8529(5) 0.6009(5) 0.0515(14) Uani 1 1 d . . .
C7 C 1.0376(5) 0.8165(5) 1.0949(5) 0.0492(14) Uani 1 1 d . . .
H7 H 0.9986 0.7935 1.1723 0.059 Uiso 1 1 calc R . .
C18 C 0.8524(6) 0.4266(5) 0.6817(6) 0.0588(16) Uani 1 1 d . . .
H18 H 0.9349 0.4495 0.6360 0.071 Uiso 1 1 calc R . .
C1 C 0.8050(6) 0.5358(5) 1.0613(5) 0.0548(15) Uani 1 1 d . . .
H1 H 0.7937 0.5058 1.0128 0.066 Uiso 1 1 calc R . .
C12 C 0.8748(6) 0.5449(5) 0.7794(5) 0.0556(15) Uani 1 1 d . . .
C17 C 0.7790(7) 0.3532(5) 0.6692(6) 0.0626(17) Uani 1 1 d . . .
H17 H 0.8137 0.3283 0.6137 0.075 Uiso 1 1 calc R . .
C28 C 1.3800(6) 0.9276(6) 0.4655(6) 0.0625(16) Uani 1 1 d . . .
H28 H 1.4231 0.8732 0.5231 0.075 Uiso 1 1 calc R . .
C16 C 0.6590(7) 0.3156(5) 0.7335(6) 0.0630(17) Uani 1 1 d . . .
C14 C 0.6818(8) 0.4300(6) 0.8282(6) 0.077(2) Uani 1 1 d . . .
H14 H 0.6471 0.4563 0.8826 0.092 Uiso 1 1 calc R . .
C15 C 0.6067(8) 0.3542(7) 0.8172(7) 0.084(2) Uani 1 1 d . . .
H15 H 0.5247 0.3301 0.8637 0.101 Uiso 1 1 calc R . .
C19 C 0.5805(9) 0.2359(7) 0.7163(7) 0.090(3) Uani 1 1 d . . .
H19A H 0.5384 0.2850 0.6514 0.108 Uiso 1 1 calc R . .
H19B H 0.6397 0.1838 0.6945 0.108 Uiso 1 1 calc R . .
Br1' Br 0.65620(9) 0.47216(9) 1.39664(7) 0.1012(3) Uani 1 1 d . . .
C24 C 1.1888(6) 1.0108(5) 0.3976(5) 0.0545(15) Uani 1 1 d . . .
H24 H 1.0989 1.0135 0.4087 0.065 Uiso 1 1 calc R . .
C25 C 1.2592(6) 1.0869(5) 0.2932(5) 0.0571(15) Uani 1 1 d . . .
H25 H 1.2164 1.1413 0.2354 0.069 Uiso 1 1 calc R . .
C26 C 1.3917(6) 1.0858(6) 0.2705(5) 0.0575(15) Uani 1 1 d . . .
C27 C 1.4513(6) 1.0050(6) 0.3592(6) 0.0658(17) Uani 1 1 d . . .
H27 H 1.5412 1.0028 0.3469 0.079 Uiso 1 1 calc R . .
C20 C 0.4798(8) 0.1616(8) 0.8181(9) 0.112(3) Uani 1 1 d . . .
H20A H 0.5192 0.1143 0.8842 0.168 Uiso 1 1 calc R . .
H20B H 0.4402 0.1108 0.7999 0.168 Uiso 1 1 calc R . .
H20C H 0.4152 0.2118 0.8360 0.168 Uiso 1 1 calc R . .
C29 C 1.4693(8) 1.1732(6) 0.1568(6) 0.080(2) Uani 1 1 d D . .
H29A H 1.5471 1.1348 0.1361 0.096 Uiso 1 1 calc R . .
H29B H 1.4192 1.1979 0.0967 0.096 Uiso 1 1 calc R . .
C30 C 1.5064(13) 1.2793(8) 0.1596(9) 0.198(8) Uani 1 1 d D . .
H30A H 1.4324 1.3298 0.1575 0.297 Uiso 1 1 calc R . .
H30B H 1.5736 1.3215 0.0932 0.297 Uiso 1 1 calc R . .
H30C H 1.5373 1.2554 0.2297 0.297 Uiso 1 1 calc R . .
O1 O 0.8150(6) 0.8002(5) 0.3175(4) 0.1026(18) Uani 1 1 d . . .
C01 C 0.6666(9) 0.7119(9) 0.5492(8) 0.158(5) Uani 1 1 d . . .
H01A H 0.5846 0.7196 0.5273 0.237 Uiso 1 1 calc R A 1
H01B H 0.6562 0.7288 0.6134 0.237 Uiso 1 1 calc R A 1
H01C H 0.6982 0.6326 0.5720 0.237 Uiso 1 1 calc RD A 1
C02 C 0.9354(9) 0.8022(10) 0.4654(9) 0.120(3) Uani 1 1 d . . .
H02A H 1.0080 0.8037 0.4067 0.180 Uiso 1 1 calc R B 1
H02B H 0.9306 0.7262 0.5335 0.180 Uiso 1 1 calc R B 1
H02C H 0.9458 0.8628 0.4853 0.180 Uiso 1 1 calc R B 1
S1 S 0.7942(5) 0.8272(4) 0.4126(4) 0.0786(19) Uani 0.424(6) 1 d P C 1
S1' S 0.8385(4) 0.7313(3) 0.4369(3) 0.0743(14) Uani 0.576(6) 1 d PD C 2

loop_
_atom_site_aniso_label
_atom_site_aniso_U_11
_atom_site_aniso_U_22
_atom_site_aniso_U_33
_atom_site_aniso_U_23
_atom_site_aniso_U_13
_atom_site_aniso_U_12
C2 0.062(4) 0.058(4) 0.063(4) -0.018(4) -0.004(4) -0.022(3)
C3 0.061(4) 0.058(4) 0.040(3) -0.010(3) -0.002(3) -0.008(3)
Pt1 0.04831(15) 0.04246(14) 0.04054(14) -0.01856(11) -0.00899(10) -0.00254(9)
Br2 0.0775(5) 0.0628(4) 0.0826(5) -0.0416(4) -0.0339(4) 0.0003(3)
C4 0.060(4) 0.057(4) 0.049(4) -0.023(3) -0.014(3) 0.000(3)
N2 0.049(3) 0.043(3) 0.044(3) -0.020(2) -0.007(2) -0.003(2)
N1 0.048(3) 0.044(3) 0.042(3) -0.016(2) -0.010(2) -0.005(2)
C21 0.061(4) 0.049(3) 0.052(4) -0.027(3) -0.017(3) 0.002(3)
C10 0.042(3) 0.061(4) 0.056(4) -0.027(3) 0.000(3) -0.011(3)
C23 0.049(4) 0.051(3) 0.050(4) -0.030(3) -0.009(3) 0.001(3)
C11 0.062(4) 0.051(4) 0.047(4) -0.021(3) -0.018(3) 0.004(3)
C13 0.073(5) 0.040(3) 0.047(4) -0.014(3) -0.018(3) -0.003(3)
C5 0.047(3) 0.037(3) 0.041(3) -0.014(3) -0.011(3) -0.001(2)
C9 0.047(4) 0.059(4) 0.081(5) -0.037(4) -0.010(3) -0.012(3)
C8 0.050(4) 0.048(3) 0.058(4) -0.027(3) -0.019(3) 0.003(3)
C6 0.046(3) 0.039(3) 0.042(3) -0.017(3) -0.014(3) 0.004(2)
C22 0.053(4) 0.056(4) 0.042(4) -0.023(3) -0.003(3) -0.005(3)
C7 0.056(4) 0.050(3) 0.040(3) -0.020(3) -0.010(3) -0.001(3)
C18 0.064(4) 0.062(4) 0.055(4) -0.028(4) -0.016(3) -0.006(3)
C1 0.061(4) 0.047(3) 0.051(4) -0.017(3) -0.011(3) -0.009(3)
C12 0.069(4) 0.053(4) 0.051(4) -0.026(3) -0.022(3) 0.000(3)
C17 0.080(5) 0.056(4) 0.062(4) -0.033(4) -0.025(4) 0.006(4)
C28 0.056(4) 0.067(4) 0.056(4) -0.023(4) -0.013(3) 0.006(3)
C16 0.079(5) 0.047(4) 0.063(4) -0.021(3) -0.021(4) -0.012(3)
C14 0.098(6) 0.079(5) 0.063(5) -0.045(4) -0.002(4) -0.014(4)
C15 0.078(5) 0.091(5) 0.085(6) -0.045(5) 0.008(4) -0.038(4)
C19 0.119(7) 0.074(5) 0.091(6) -0.040(5) -0.034(5) -0.025(5)
Br1' 0.1137(7) 0.1114(7) 0.0517(5) -0.0239(5) 0.0195(4) -0.0452(5)
C24 0.044(3) 0.067(4) 0.053(4) -0.029(4) -0.005(3) -0.004(3)
C25 0.066(4) 0.057(4) 0.045(4) -0.021(3) -0.012(3) 0.002(3)
C26 0.059(4) 0.058(4) 0.049(4) -0.024(3) 0.003(3) -0.005(3)
C27 0.047(4) 0.074(5) 0.065(5) -0.028(4) 0.001(3) -0.008(3)
C20 0.080(6) 0.105(7) 0.151(9) -0.064(7) 0.004(6) -0.038(5)
C29 0.087(6) 0.069(5) 0.058(5) -0.016(4) 0.006(4) -0.011(4)
C30 0.33(2) 0.126(10) 0.105(9) -0.053(8) 0.084(11) -0.139(12)
O1 0.137(5) 0.118(5) 0.054(3) -0.042(3) -0.004(3) -0.032(4)
C01 0.155(11) 0.194(12) 0.116(9) -0.075(10) -0.041(8) 0.080(10)
C02 0.104(7) 0.170(10) 0.123(8) -0.100(8) -0.020(6) -0.002(7)
S1 0.113(4) 0.060(4) 0.062(3) -0.029(2) -0.020(3) 0.008(3)
S1' 0.092(3) 0.071(3) 0.060(2) -0.0351(19) -0.0055(18) -0.0023(19)

loop_
_atom_type_symbol
_atom_type_description
_atom_type_scat_dispersion_real
_atom_type_scat_dispersion_imag
_atom_type_scat_source
C C 0.0033 0.0016 'International Tables Vol C Tables 4.2.6.8 and 6.1.1.4'
H H 0.0000 0.0000 'International Tables Vol C Tables 4.2.6.8 and 6.1.1.4'
N N 0.0061 0.0033 'International Tables Vol C Tables 4.2.6.8 and 6.1.1.4'
Br Br -0.2901 2.4595 'International Tables Vol C Tables 4.2.6.8 and 6.1.1.4'
Pt Pt -1.7033 8.3905 'International Tables Vol C Tables 4.2.6.8 and 6.1.1.4'
S S 0.1246 0.1234 'International Tables Vol C Tables 4.2.6.8 and 6.1.1.4'
O O 0.0106 0.0060 'International Tables Vol C Tables 4.2.6.8 and 6.1.1.4'

loop_
_geom_angle_atom_site_label_1
_geom_angle_atom_site_label_2
_geom_angle_atom_site_label_3
_geom_angle
C1 C2 C3 118.3(6)
C2 C3 C4 120.3(6)
C2 C3 Br1' 120.3(5)
C4 C3 Br1' 119.4(5)
C11 Pt1 C21 90.8(2)
C11 Pt1 N2 173.3(2)
C21 Pt1 N2 95.9(2)
C11 Pt1 N1 94.4(2)
C21 Pt1 N1 174.66(18)
N2 Pt1 N1 78.89(17)
C5 C4 C3 118.1(5)
C10 N2 C6 118.8(5)
C10 N2 Pt1 126.1(4)
C6 N2 Pt1 115.0(3)
C1 N1 C5 119.2(5)
C1 N1 Pt1 125.7(4)
C5 N1 Pt1 115.0(4)
C22 C21 Pt1 175.1(5)
N2 C10 C9 123.0(6)
C28 C23 C24 115.7(6)
C28 C23 C22 122.4(6)
C24 C23 C22 121.9(5)
C12 C11 Pt1 173.8(6)
C14 C13 C18 117.2(6)
C14 C13 C12 120.9(6)
C18 C13 C12 121.9(6)
N1 C5 C4 121.2(5)
N1 C5 C6 115.8(5)
C4 C5 C6 123.0(5)
C8 C9 C10 117.7(6)
C9 C8 C7 120.7(5)
C9 C8 Br2 119.8(4)
C7 C8 Br2 119.4(5)
N2 C6 C7 120.7(5)
N2 C6 C5 115.3(4)
C7 C6 C5 124.1(5)
C21 C22 C23 178.3(6)
C8 C7 C6 118.9(5)
C17 C18 C13 119.8(7)
N1 C1 C2 122.7(5)
C11 C12 C13 174.2(7)
C16 C17 C18 123.2(6)
C27 C28 C23 121.8(6)
C17 C16 C15 118.1(6)
C17 C16 C19 121.7(6)
C15 C16 C19 120.2(7)
C13 C14 C15 123.6(6)
C14 C15 C16 118.1(7)
C20 C19 C16 116.2(7)
C25 C24 C23 122.4(6)
C24 C25 C26 121.7(6)
C25 C26 C27 117.3(6)
C25 C26 C29 121.6(6)
C27 C26 C29 121.0(6)
C28 C27 C26 121.2(6)
C30 C29 C26 113.1(6)
S1 O1 S1' 48.2(3)
S1 C01 S1' 34.1(2)
S1' C02 S1 40.9(3)
O1 S1 C02 109.7(5)
O1 S1 C01 110.2(5)
C02 S1 C01 103.8(5)
O1 S1' C02 111.9(5)
O1 S1' C01 107.9(4)
C02 S1' C01 106.1(5)

loop_
_geom_bond_atom_site_label_1
_geom_bond_atom_site_label_2
_geom_bond_distance
C2 C1 1.353(9)
C2 C3 1.379(8)
C3 C4 1.386(9)
C3 Br1' 1.881(6)
Pt1 C11 1.946(6)
Pt1 C21 1.959(7)
Pt1 N2 2.066(4)
Pt1 N1 2.074(5)
Br2 C8 1.887(5)
C4 C5 1.378(8)
N2 C10 1.330(7)
N2 C6 1.364(7)
N1 C1 1.339(7)
N1 C5 1.351(6)
C21 C22 1.200(8)
C10 C9 1.393(8)
C23 C28 1.384(8)
C23 C24 1.392(8)
C23 C22 1.431(8)
C11 C12 1.207(7)
C13 C14 1.355(9)
C13 C18 1.405(8)
C13 C12 1.441(8)
C5 C6 1.461(8)
C9 C8 1.361(9)
C8 C7 1.379(8)
C6 C7 1.390(7)
C18 C17 1.378(8)
C17 C16 1.353(9)
C28 C27 1.377(9)
C16 C15 1.411(10)
C16 C19 1.516(8)
C14 C15 1.402(9)
C19 C20 1.488(12)
C24 C25 1.354(9)
C25 C26 1.369(8)
C26 C27 1.379(9)
C26 C29 1.497(9)
C29 C30 1.480(8)
O1 S1 1.435(6)
O1 S1' 1.472(6)
C01 S1 2.019(10)
C01 S1' 2.033(9)
C02 S1' 1.658(9)
C02 S1 1.733(9)
